data_4064751
loop_
_publ_author_name
'Cautivo, Teresa'
'Klahn, Hugo'
'Godoy, Fernando'
'L\'opez, Concepci\'on'
'Font-Bard\'ia, Merc\`e'
'Calvet, Teresa'
'Gutierrez-Puebla, Enrique'
'Monge, Angeles'

_publ_section_title
;
 A New Cyclometalation Motif: Synthesis, Characterization, Structures, and
 Reactivity of Pallada- and Platinacycles with a Bidentate
 {C(sp2,cyrhetrene),N}&#x2212;Ligand
;
_journal_issue 21
_journal_name_full Organometallics
_journal_page_first 5578
_journal_paper_doi 10.1021/om200310r
_journal_volume 30
_journal_year 2011
_chemical_formula_moiety 'C31 H22 Cl N O3 P Pt Re'
_chemical_formula_sum 'C31 H22 Cl N O3 P Pt Re'
_chemical_formula_weight 904.21
_chemical_name_systematic
;
 ?
;
_space_group_IT_number 2
_symmetry_cell_setting triclinic
_symmetry_space_group_name_Hall '-P 1'
_symmetry_space_group_name_H-M 'P -1'
_atom_sites_solution_hydrogens geom
_atom_sites_solution_primary direct
_atom_sites_solution_secondary difmap
_audit_creation_method SHELXL-97
_cell_angle_alpha 107.34(2)
_cell_angle_beta 92.51(2)
_cell_angle_gamma 104.11(3)
_cell_formula_units_Z 2
_cell_length_a 9.282(4)
_cell_length_b 10.126(3)
_cell_length_c 16.423(4)
_cell_measurement_reflns_used 6485
_cell_measurement_temperature 293(2)
_cell_measurement_theta_max 31
_cell_measurement_theta_min 3
_cell_volume 1417.6(9)
_computing_cell_refinement AUTOMAR
_computing_data_collection MARXDS
_computing_data_reduction MARSCALE
_computing_molecular_graphics 'ORTEP (Brueggermann and Smith, 1990)'
_computing_publication_material 'PLATON (Spek, 1990)'
_computing_structure_refinement 'SHELXL-97 (Sheldrick, 1997)'
_computing_structure_solution 'SHELXS-97 (Sheldrick, 1997)'
_diffrn_ambient_temperature 293(2)
_diffrn_measured_fraction_theta_full 0.933
_diffrn_measured_fraction_theta_max 0.704
_diffrn_measurement_device_type 'MAR345 with image plate detector'
_diffrn_measurement_method 'phi scan'
_diffrn_radiation_monochromator graphite
_diffrn_radiation_source 'fine-focus sealed tube'
_diffrn_radiation_type MoK\a
_diffrn_radiation_wavelength 0.71073
_diffrn_reflns_av_R_equivalents 0.0748
_diffrn_reflns_av_sigmaI/netI 0.0696
_diffrn_reflns_limit_h_max 12
_diffrn_reflns_limit_h_min -12
_diffrn_reflns_limit_k_max 14
_diffrn_reflns_limit_k_min -13
_diffrn_reflns_limit_l_max 21
_diffrn_reflns_limit_l_min -23
_diffrn_reflns_number 12832
_diffrn_reflns_theta_full 25.00
_diffrn_reflns_theta_max 32.21
_diffrn_reflns_theta_min 2.16
_exptl_absorpt_coefficient_mu 9.378
_exptl_absorpt_correction_T_max 0.5
_exptl_absorpt_correction_T_min 0.5
_exptl_absorpt_correction_type empirical
_exptl_absorpt_process_details sadabs
_exptl_crystal_colour yellow
_exptl_crystal_density_diffrn 2.118
_exptl_crystal_density_method 'not measured'
_exptl_crystal_description prism
_exptl_crystal_F_000 848
_exptl_crystal_size_max 0.2
_exptl_crystal_size_mid 0.1
_exptl_crystal_size_min 0.1
_refine_diff_density_max 2.627
_refine_diff_density_min -4.781
_refine_diff_density_rms 0.293
_refine_ls_extinction_method none
_refine_ls_goodness_of_fit_ref 1.074
_refine_ls_hydrogen_treatment constr
_refine_ls_matrix_type full
_refine_ls_number_parameters 328
_refine_ls_number_reflns 7040
_refine_ls_number_restraints 1
_refine_ls_restrained_S_all 1.074
_refine_ls_R_factor_all 0.0519
_refine_ls_R_factor_gt 0.0502
_refine_ls_shift/su_max 0.002
_refine_ls_shift/su_mean 0.000
_refine_ls_structure_factor_coef Fsqd
_refine_ls_weighting_details 'calc w=1/[\s^2^(Fo^2^)+(0.0951P)^2^+0.6924P] where P=(Fo^2^+2Fc^2^)/3'
_refine_ls_weighting_scheme calc
_refine_ls_wR_factor_gt 0.1371
_refine_ls_wR_factor_ref 0.1390
_reflns_number_gt 6521
_reflns_number_total 7040
_reflns_threshold_expression >2sigma(I)
_cod_data_source_file om200310r_si_001.cif
_cod_data_source_block chom56a
_cod_depositor_comments
;
The following automatic conversions were performed:

'_symmetry_cell_setting' value 'Triclinic' changed to 'triclinic'
according to /home/saulius/struct/CIF-dictionaries/cif_core.dic
dictionary named 'cif_core.dic' version 2.4.1 from 2010-06-29.

Automatic conversion script
Id: cif_fix_values 1715 2011-07-08 13:25:40Z adriana 
;
_cod_original_cell_volume 1417.6(8)
_cod_original_sg_symbol_H-M P-1
_cod_database_code 4064751

loop_
_symmetry_equiv_pos_as_xyz
'x, y, z'
'-x, -y, -z'

loop_
_atom_site_label
_atom_site_type_symbol
_atom_site_fract_x
_atom_site_fract_y
_atom_site_fract_z
_atom_site_U_iso_or_equiv
_atom_site_adp_type
_atom_site_occupancy
_atom_site_symmetry_multiplicity
_atom_site_calc_flag
_atom_site_refinement_flags
Pt Pt 0.888857(18) 0.68862(2) 0.342498(10) 0.03231(8) Uani 1 1 d U
Re Re 1.11569(2) 0.95555(3) 0.234393(14) 0.04164(9) Uani 1 1 d .
P P 0.69044(13) 0.55671(14) 0.24601(8) 0.0348(2) Uani 1 1 d .
Cl Cl 0.85982(16) 0.48858(17) 0.39410(9) 0.0485(3) Uani 1 1 d U
O1 O 1.4485(8) 1.0232(11) 0.2938(5) 0.102(2) Uani 1 1 d .
O2 O 1.1799(9) 1.0929(9) 0.0930(4) 0.089(2) Uani 1 1 d .
O3 O 1.1025(9) 0.6530(8) 0.1064(6) 0.099(2) Uani 1 1 d .
N N 1.0753(4) 0.8137(5) 0.4368(3) 0.0358(8) Uani 1 1 d .
C1 C 1.1390(6) 0.7653(7) 0.4937(4) 0.0481(12) Uani 1 1 d .
H1 H 1.0992 0.6718 0.4940 0.058 Uiso 1 1 calc R
C2 C 1.2628(7) 0.8533(8) 0.5516(4) 0.0555(14) Uani 1 1 d .
H2 H 1.3064 0.8190 0.5903 0.067 Uiso 1 1 calc R
C3 C 1.3214(7) 0.9937(8) 0.5515(4) 0.0540(14) Uani 1 1 d .
H3 H 1.4047 1.0541 0.5898 0.065 Uiso 1 1 calc R
C4 C 1.2531(7) 1.0422(7) 0.4929(4) 0.0483(12) Uani 1 1 d .
H4 H 1.2867 1.1364 0.4927 0.058 Uiso 1 1 calc R
C5 C 1.1322(6) 0.9438(6) 0.4343(3) 0.0398(10) Uani 1 1 d .
C6 C 1.0548(6) 0.9814(6) 0.3705(3) 0.0409(10) Uani 1 1 d .
C7 C 1.0635(6) 1.1145(6) 0.3516(3) 0.0422(10) Uani 1 1 d .
H7 H 1.1321 1.2027 0.3794 0.051 Uiso 1 1 calc R
C8 C 0.9521(6) 1.0871(6) 0.2851(4) 0.0462(11) Uani 1 1 d .
H8 H 0.9336 1.1538 0.2603 0.055 Uiso 1 1 calc R
C9 C 0.8700(7) 0.9381(7) 0.2607(4) 0.0468(11) Uani 1 1 d .
H9 H 0.7912 0.8928 0.2164 0.056 Uiso 1 1 calc R
C10 C 0.9278(5) 0.8694(5) 0.3148(3) 0.0353(9) Uani 1 1 d .
C11 C 1.3254(8) 0.9941(9) 0.2662(5) 0.0603(16) Uani 1 1 d .
C12 C 1.1553(8) 1.0360(9) 0.1446(4) 0.0595(16) Uani 1 1 d .
C13 C 1.1114(8) 0.7662(9) 0.1582(6) 0.0663(18) Uani 1 1 d .
C14 C 0.6425(4) 0.6213(4) 0.1582(2) 0.0375(9) Uani 1 1 d G
C15 C 0.7213(4) 0.6024(5) 0.0874(2) 0.0515(13) Uani 1 1 d G
H15 H 0.7967 0.5558 0.0845 0.062 Uiso 1 1 calc R
C16 C 0.6874(5) 0.6531(6) 0.0211(2) 0.0652(19) Uani 1 1 d G
H16 H 0.7401 0.6404 -0.0263 0.078 Uiso 1 1 calc R
C17 C 0.5747(6) 0.7227(6) 0.0255(3) 0.0659(18) Uani 1 1 d G
H17 H 0.5520 0.7566 -0.0189 0.079 Uiso 1 1 calc R
C18 C 0.4959(5) 0.7416(5) 0.0962(3) 0.0631(17) Uani 1 1 d G
H18 H 0.4205 0.7882 0.0992 0.076 Uiso 1 1 calc R
C19 C 0.5298(4) 0.6909(5) 0.1626(2) 0.0507(13) Uani 1 1 d G
H19 H 0.4771 0.7036 0.2099 0.061 Uiso 1 1 calc R
C20 C 0.7152(6) 0.3785(7) 0.1887(4) 0.0443(11) Uani 1 1 d .
C21 C 0.6104(8) 0.2550(7) 0.1805(4) 0.0520(13) Uani 1 1 d .
H21 H 0.5245 0.2579 0.2073 0.062 Uiso 1 1 calc R
C22 C 0.6298(10) 0.1244(10) 0.1325(5) 0.071(2) Uani 1 1 d .
H22 H 0.5561 0.0398 0.1258 0.085 Uiso 1 1 calc R
C23 C 0.7595(10) 0.1199(9) 0.0943(5) 0.070(2) Uani 1 1 d .
H23 H 0.7720 0.0325 0.0607 0.084 Uiso 1 1 calc R
C24 C 0.8719(11) 0.2474(10) 0.1064(5) 0.071(2) Uani 1 1 d .
H24 H 0.9593 0.2454 0.0810 0.085 Uiso 1 1 calc R
C25 C 0.8507(7) 0.3789(7) 0.1576(5) 0.0512(13) Uani 1 1 d .
H25 H 0.9265 0.4639 0.1700 0.061 Uiso 1 1 calc R
C26 C 0.5161(3) 0.5246(4) 0.2941(2) 0.0378(9) Uani 1 1 d G
C27 C 0.5211(3) 0.5693(5) 0.38312(19) 0.0448(11) Uani 1 1 d G
H27 H 0.6124 0.6145 0.4177 0.054 Uiso 1 1 calc R
C28 C 0.3895(4) 0.5464(5) 0.42039(19) 0.0594(16) Uani 1 1 d G
H28 H 0.3928 0.5763 0.4799 0.071 Uiso 1 1 calc R
C29 C 0.2530(3) 0.4788(6) 0.3687(3) 0.0600(16) Uani 1 1 d G
H29 H 0.1649 0.4635 0.3936 0.072 Uiso 1 1 calc R
C30 C 0.2480(3) 0.4341(5) 0.2797(3) 0.0618(17) Uani 1 1 d G
H30 H 0.1567 0.3889 0.2451 0.074 Uiso 1 1 calc R
C31 C 0.3796(4) 0.4570(5) 0.24243(18) 0.0470(12) Uani 1 1 d G
H31 H 0.3763 0.4271 0.1829 0.056 Uiso 1 1 calc R

loop_
_atom_site_aniso_label
_atom_site_aniso_U_11
_atom_site_aniso_U_22
_atom_site_aniso_U_33
_atom_site_aniso_U_23
_atom_site_aniso_U_13
_atom_site_aniso_U_12
Pt 0.03310(12) 0.03432(15) 0.03222(12) 0.01532(8) 0.00462(7) 0.00802(8)
Re 0.04270(14) 0.04345(17) 0.04060(14) 0.01840(10) 0.00696(9) 0.00843(10)
P 0.0354(5) 0.0355(7) 0.0353(5) 0.0149(4) 0.0038(4) 0.0082(4)
Cl 0.0500(6) 0.0489(8) 0.0536(7) 0.0283(6) 0.0045(5) 0.0112(5)
O1 0.068(4) 0.148(8) 0.091(5) 0.046(5) 0.005(3) 0.023(4)
O2 0.113(5) 0.103(6) 0.072(4) 0.050(4) 0.030(4) 0.038(4)
O3 0.108(5) 0.058(4) 0.112(6) 0.009(4) 0.030(4) 0.011(3)
N 0.0344(17) 0.040(2) 0.0348(18) 0.0149(15) 0.0051(13) 0.0096(15)
C1 0.046(3) 0.054(4) 0.047(3) 0.018(2) 0.005(2) 0.015(2)
C2 0.055(3) 0.063(4) 0.048(3) 0.018(3) 0.000(2) 0.014(3)
C3 0.052(3) 0.057(4) 0.050(3) 0.017(3) 0.000(2) 0.011(3)
C4 0.047(3) 0.047(3) 0.046(3) 0.011(2) 0.004(2) 0.008(2)
C5 0.041(2) 0.041(3) 0.035(2) 0.0117(18) 0.0039(17) 0.0085(18)
C6 0.046(2) 0.034(3) 0.042(2) 0.0168(18) 0.0037(18) 0.0028(18)
C7 0.048(3) 0.036(3) 0.041(2) 0.0136(19) 0.0031(19) 0.0077(19)
C8 0.049(3) 0.040(3) 0.053(3) 0.023(2) 0.009(2) 0.008(2)
C9 0.050(3) 0.050(3) 0.047(3) 0.023(2) 0.008(2) 0.015(2)
C10 0.036(2) 0.037(3) 0.032(2) 0.0119(16) 0.0036(15) 0.0066(16)
C11 0.050(3) 0.073(5) 0.057(4) 0.028(3) 0.007(3) 0.007(3)
C12 0.065(4) 0.072(5) 0.051(3) 0.027(3) 0.015(3) 0.025(3)
C13 0.057(4) 0.063(5) 0.080(5) 0.025(4) 0.020(3) 0.013(3)
C14 0.044(2) 0.039(3) 0.033(2) 0.0142(17) -0.0009(16) 0.0128(18)
C15 0.059(3) 0.056(4) 0.046(3) 0.024(2) 0.010(2) 0.018(3)
C16 0.076(5) 0.078(6) 0.051(4) 0.029(3) 0.016(3) 0.025(4)
C17 0.076(4) 0.063(5) 0.059(4) 0.025(3) -0.002(3) 0.014(3)
C18 0.065(4) 0.058(5) 0.073(4) 0.034(3) -0.001(3) 0.016(3)
C19 0.047(3) 0.055(4) 0.052(3) 0.021(2) 0.006(2) 0.012(2)
C20 0.051(3) 0.049(3) 0.042(2) 0.023(2) 0.010(2) 0.017(2)
C21 0.059(3) 0.043(3) 0.053(3) 0.015(2) 0.011(2) 0.010(2)
C22 0.083(5) 0.056(5) 0.069(4) 0.021(3) 0.009(4) 0.011(4)
C23 0.093(5) 0.059(5) 0.060(4) 0.014(3) 0.010(4) 0.030(4)
C24 0.082(5) 0.072(6) 0.066(4) 0.024(4) 0.014(4) 0.031(4)
C25 0.054(3) 0.043(4) 0.061(4) 0.022(3) 0.010(3) 0.015(2)
C26 0.034(2) 0.039(3) 0.042(2) 0.0174(18) 0.0058(16) 0.0071(17)
C27 0.042(2) 0.046(3) 0.047(3) 0.017(2) 0.0111(19) 0.009(2)
C28 0.053(3) 0.063(5) 0.066(4) 0.023(3) 0.020(3) 0.015(3)
C29 0.050(3) 0.061(4) 0.078(4) 0.031(3) 0.019(3) 0.017(3)
C30 0.050(3) 0.058(4) 0.075(4) 0.024(3) 0.005(3) 0.007(3)
C31 0.039(2) 0.047(3) 0.056(3) 0.022(2) 0.004(2) 0.008(2)

loop_
_atom_type_symbol
_atom_type_description
_atom_type_scat_dispersion_real
_atom_type_scat_dispersion_imag
_atom_type_scat_source
C C 0.0033 0.0016 'International Tables Vol C Tables 4.2.6.8 and 6.1.1.4'
H H 0.0000 0.0000 'International Tables Vol C Tables 4.2.6.8 and 6.1.1.4'
Cl Cl 0.1484 0.1585 'International Tables Vol C Tables 4.2.6.8 and 6.1.1.4'
N N 0.0061 0.0033 'International Tables Vol C Tables 4.2.6.8 and 6.1.1.4'
O O 0.0106 0.0060 'International Tables Vol C Tables 4.2.6.8 and 6.1.1.4'
P P 0.1023 0.0942 'International Tables Vol C Tables 4.2.6.8 and 6.1.1.4'
Pt Pt -1.7033 8.3905 'International Tables Vol C Tables 4.2.6.8 and 6.1.1.4'
Re Re -1.0185 7.2310 'International Tables Vol C Tables 4.2.6.8 and 6.1.1.4'

loop_
_geom_angle_atom_site_label_1
_geom_angle_atom_site_label_2
_geom_angle_atom_site_label_3
_geom_angle
C10 Pt N 80.48(18)
C10 Pt P 100.20(14)
N Pt P 178.73(12)
C10 Pt Cl 172.44(13)
N Pt Cl 92.42(13)
P Pt Cl 86.85(6)
C12 Re C11 89.9(3)
C12 Re C13 91.1(4)
C11 Re C13 90.2(3)
C12 Re C7 111.5(3)
C11 Re C7 98.7(3)
C13 Re C7 155.5(3)
C12 Re C8 93.3(3)
C11 Re C8 130.6(3)
C13 Re C8 138.9(3)
C7 Re C8 35.5(2)
C12 Re C6 148.8(3)
C11 Re C6 95.0(3)
C13 Re C6 119.6(3)
C7 Re C6 37.3(2)
C8 Re C6 60.5(2)
C12 Re C9 109.8(3)
C11 Re C9 154.8(3)
C13 Re C9 104.4(3)
C7 Re C9 60.0(2)
C8 Re C9 36.5(2)
C6 Re C9 59.9(2)
C12 Re C10 145.2(2)
C11 Re C10 124.2(3)
C13 Re C10 94.9(3)
C7 Re C10 61.21(19)
C8 Re C10 60.61(19)
C6 Re C10 36.50(17)
C9 Re C10 35.59(18)
C14 P C26 103.63(17)
C14 P C20 102.9(2)
C26 P C20 106.6(2)
C14 P Pt 118.81(15)
C26 P Pt 113.08(12)
C20 P Pt 110.73(19)
C5 N C1 120.3(5)
C5 N Pt 115.0(3)
C1 N Pt 124.7(4)
N C1 C2 120.8(6)
N C1 H1 119.6
C2 C1 H1 119.6
C1 C2 C3 119.4(6)
C1 C2 H2 120.3
C3 C2 H2 120.3
C2 C3 C4 118.9(6)
C2 C3 H3 120.5
C4 C3 H3 120.5
C3 C4 C5 117.7(6)
C3 C4 H4 121.2
C5 C4 H4 121.2
N C5 C4 122.7(5)
N C5 C6 114.7(5)
C4 C5 C6 122.5(6)
C5 C6 C7 134.2(5)
C5 C6 C10 116.9(5)
C7 C6 C10 108.6(4)
C5 C6 Re 124.6(4)
C7 C6 Re 70.8(3)
C10 C6 Re 75.5(3)
C8 C7 C6 108.2(5)
C8 C7 Re 72.8(3)
C6 C7 Re 72.0(3)
C8 C7 H7 125.9
C6 C7 H7 125.9
Re C7 H7 121.1
C7 C8 C9 108.5(5)
C7 C8 Re 71.7(3)
C9 C8 Re 72.9(3)
C7 C8 H8 125.8
C9 C8 H8 125.8
Re C8 H8 121.3
C10 C9 C8 110.0(5)
C10 C9 Re 75.0(3)
C8 C9 Re 70.6(3)
C10 C9 H9 125.0
C8 C9 H9 125.0
Re C9 H9 121.1
C9 C10 C6 104.6(5)
C9 C10 Pt 142.4(4)
C6 C10 Pt 112.9(3)
C9 C10 Re 69.5(3)
C6 C10 Re 68.0(3)
Pt C10 Re 127.6(2)
O1 C11 Re 172.9(7)
O2 C12 Re 176.1(7)
O3 C13 Re 174.6(9)
C15 C14 C19 120.0
C15 C14 P 119.6(2)
C19 C14 P 120.4(2)
C14 C15 C16 120.0
C14 C15 H15 120.0
C16 C15 H15 120.0
C15 C16 C17 120.0
C15 C16 H16 120.0
C17 C16 H16 120.0
C16 C17 C18 120.0
C16 C17 H17 120.0
C18 C17 H17 120.0
C17 C18 C19 120.0
C17 C18 H18 120.0
C19 C18 H18 120.0
C18 C19 C14 120.0
C18 C19 H19 120.0
C14 C19 H19 120.0
C21 C20 C25 121.8(6)
C21 C20 P 122.5(5)
C25 C20 P 115.6(5)
C20 C21 C22 120.5(7)
C20 C21 H21 119.8
C22 C21 H21 119.8
C21 C22 C23 119.7(8)
C21 C22 H22 120.1
C23 C22 H22 120.1
C22 C23 C24 119.9(7)
C22 C23 H23 120.1
C24 C23 H23 120.1
C23 C24 C25 119.1(8)
C23 C24 H24 120.4
C25 C24 H24 120.4
C20 C25 C24 118.6(7)
C20 C25 H25 120.7
C24 C25 H25 120.7
C27 C26 C31 120.0
C27 C26 P 119.46(19)
C31 C26 P 120.54(19)
C26 C27 C28 120.0
C26 C27 H27 120.0
C28 C27 H27 120.0
C29 C28 C27 120.0
C29 C28 H28 120.0
C27 C28 H28 120.0
C30 C29 C28 120.0
C30 C29 H29 120.0
C28 C29 H29 120.0
C29 C30 C31 120.0
C29 C30 H30 120.0
C31 C30 H30 120.0
C30 C31 C26 120.0
C30 C31 H31 120.0
C26 C31 H31 120.0

loop_
_geom_bond_atom_site_label_1
_geom_bond_atom_site_label_2
_geom_bond_distance
Pt C10 1.969(5)
Pt N 2.127(4)
Pt P 2.2295(15)
Pt Cl 2.3814(16)
Re C12 1.894(7)
Re C11 1.906(7)
Re C13 1.943(9)
Re C7 2.268(5)
Re C8 2.282(6)
Re C6 2.285(5)
Re C9 2.313(6)
Re C10 2.386(5)
P C14 1.831(3)
P C26 1.832(3)
P C20 1.845(6)
O1 C11 1.143(9)
O2 C12 1.161(9)
O3 C13 1.187(10)
N C5 1.308(7)
N C1 1.353(7)
C1 C2 1.385(8)
C1 H1 0.9300
C2 C3 1.393(11)
C2 H2 0.9300
C3 C4 1.396(9)
C3 H3 0.9300
C4 C5 1.402(7)
C4 H4 0.9300
C5 C6 1.437(7)
C6 C7 1.455(8)
C6 C10 1.466(7)
C7 C8 1.386(8)
C7 H7 0.9300
C8 C9 1.439(9)
C8 H8 0.9300
C9 C10 1.438(7)
C9 H9 0.9300
C14 C15 1.3900
C14 C19 1.3900
C15 C16 1.3900
C15 H15 0.9300
C16 C17 1.3900
C16 H16 0.9300
C17 C18 1.3900
C17 H17 0.9300
C18 C19 1.3900
C18 H18 0.9300
C19 H19 0.9300
C20 C21 1.350(9)
C20 C25 1.377(8)
C21 C22 1.382(10)
C21 H21 0.9300
C22 C23 1.386(12)
C22 H22 0.9300
C23 C24 1.403(13)
C23 H23 0.9300
C24 C25 1.412(10)
C24 H24 0.9300
C25 H25 0.9300
C26 C27 1.3900
C26 C31 1.3900
C27 C28 1.3900
C27 H27 0.9300
C28 C29 1.3900
C28 H28 0.9300
C29 C30 1.3900
C29 H29 0.9300
C30 C31 1.3900
C30 H30 0.9300
C31 H31 0.9300
